data_4130041
loop_
_publ_author_name
'Bu\&s, Florenz'
'Mehlmann, Paul'
'M\"uck-Lichtenfeld, Christian'
'Bergander, Klaus'
'Dielmann, Fabian'

_publ_section_title
;
 Reversible Carbon Dioxide Binding by Simple Lewis Base Adducts with
 Electron-Rich Phosphines.
;
_journal_issue 6
_journal_name_full 'Journal of the American Chemical Society'
_journal_page_first 1840
_journal_page_last 1843
_journal_paper_doi 10.1021/jacs.5b13116
_journal_volume 138
_journal_year 2016
_chemical_formula_moiety 'C25 H47 Au Cl N6 P'
_chemical_formula_sum 'C25 H47 Au Cl N6 P'
_chemical_formula_weight 695.07
_space_group_crystal_system monoclinic
_space_group_IT_number 14
_space_group_name_Hall '-P 2yn'
_space_group_name_H-M_alt 'P 1 21/n 1'
_atom_sites_solution_hydrogens geom
_atom_sites_solution_primary iterative
_audit_creation_date 2015-09-30
_audit_creation_method
;
Olex2 1.2
(compiled 2013.11.15 svn.r2834 for OlexSys, GUI svn.r4720)
;
_cell_angle_alpha 90
_cell_angle_beta 96.5693(10)
_cell_angle_gamma 90
_cell_formula_units_Z 4
_cell_length_a 17.3449(4)
_cell_length_b 9.8012(2)
_cell_length_c 17.5758(4)
_cell_measurement_reflns_used 9967
_cell_measurement_temperature 100
_cell_measurement_theta_max 27.079
_cell_measurement_theta_min 2.333
_cell_volume 2968.28(11)
_computing_cell_refinement 'Bruker SAINT'
_computing_data_collection 'Bruker APEX2'
_computing_data_reduction 'Bruker SAINT'
_computing_molecular_graphics 'Olex2 (Dolomanov et al., 2009)'
_computing_publication_material 'Olex2 (Dolomanov et al., 2009)'
_computing_structure_refinement 'ShelXL (Sheldrick, 2008)'
_computing_structure_solution
;
Superflip (Palatinus & Chapuis, 2007;Palatinus & van der Lee, 2008;
Palatinus et al., 2012)
;
_diffrn_ambient_temperature 100.02
_diffrn_measured_fraction_theta_full 0.997
_diffrn_measured_fraction_theta_max 0.998
_diffrn_measurement_device_type 'Bruker APEX-II CCD'
_diffrn_measurement_method '\f and \w scans'
_diffrn_radiation_type MoK\a
_diffrn_radiation_wavelength 0.71073
_diffrn_reflns_av_R_equivalents 0.0430
_diffrn_reflns_av_unetI/netI 0.0280
_diffrn_reflns_Laue_measured_fraction_full 0.997
_diffrn_reflns_Laue_measured_fraction_max 0.998
_diffrn_reflns_limit_h_max 22
_diffrn_reflns_limit_h_min -22
_diffrn_reflns_limit_k_max 12
_diffrn_reflns_limit_k_min -12
_diffrn_reflns_limit_l_max 22
_diffrn_reflns_limit_l_min -22
_diffrn_reflns_number 41480
_diffrn_reflns_point_group_measured_fraction_full 0.997
_diffrn_reflns_point_group_measured_fraction_max 0.998
_diffrn_reflns_theta_full 25.242
_diffrn_reflns_theta_max 27.094
_diffrn_reflns_theta_min 3.126
_diffrn_standards_number 0
_exptl_absorpt_coefficient_mu 5.124
_exptl_absorpt_correction_T_max 1.0000
_exptl_absorpt_correction_T_min 0.4524
_exptl_absorpt_correction_type multi-scan
_exptl_absorpt_process_details
;
SADABS-2008/1 (Bruker,2008) was used for absorption correction.
wR2(int) was 0.1302 before and 0.0591 after correction.
The Ratio of minimum to maximum transmission is 0.4524.
The \l/2 correction factor is 0.00150.
;
_exptl_crystal_colour colourless
_exptl_crystal_colour_primary colourless
_exptl_crystal_density_diffrn 1.555
_exptl_crystal_description block
_exptl_crystal_F_000 1400
_exptl_crystal_size_max 0.42
_exptl_crystal_size_mid 0.28
_exptl_crystal_size_min 0.27
_refine_diff_density_max 1.875
_refine_diff_density_min -1.808
_refine_diff_density_rms 0.098
_refine_ls_extinction_method none
_refine_ls_goodness_of_fit_ref 1.052
_refine_ls_hydrogen_treatment constr
_refine_ls_matrix_type full
_refine_ls_number_parameters 321
_refine_ls_number_reflns 6539
_refine_ls_number_restraints 0
_refine_ls_restrained_S_all 1.052
_refine_ls_R_factor_all 0.0255
_refine_ls_R_factor_gt 0.0242
_refine_ls_shift/su_max 0.001
_refine_ls_shift/su_mean 0.000
_refine_ls_structure_factor_coef Fsqd
_refine_ls_weighting_details 'w=1/[\s^2^(Fo^2^)+8.7073P] where P=(Fo^2^+2Fc^2^)/3'
_refine_ls_weighting_scheme calc
_refine_ls_wR_factor_gt 0.0554
_refine_ls_wR_factor_ref 0.0562
_reflns_Friedel_coverage 0.000
_reflns_number_gt 6228
_reflns_number_total 6539
_reflns_threshold_expression 'I > 2\s(I)'
_cod_data_source_file ja5b13116_si_003.cif
_cod_data_source_block compound6
_cod_database_code 4130041
_shelxl_version_number 2013-4
_shelx_space_group_comment
;
The symmetry employed for this shelxl refinement is uniquely defined
by the following loop, which should always be used as a source of
symmetry information in preference to the above space-group names.
They are only intended as comments.
;
_olex2_refinement_description
;
1. Others
 Fixed Uiso: H4A(0.049) H4B(0.049) H4C(0.049) H5A(0.042) H5B(0.042) H5C(0.042)
 H6(0.033) H7A(0.075) H7B(0.075) H7C(0.075) H8A(0.082) H8B(0.082) H8C(0.082)
 H9(0.03) H10A(0.056) H10B(0.056) H10C(0.056) H11A(0.049) H11B(0.049)
 H11C(0.049) H15A(0.051) H15B(0.051) H15C(0.051) H16A(0.04) H16B(0.04)
 H16C(0.04) H17(0.039) H18A(0.082) H18B(0.082) H18C(0.082) H19A(0.048)
 H19B(0.048) H19C(0.048) H20(0.02) H21A(0.033) H21B(0.033) H21C(0.033)
 H22A(0.035) H22B(0.035) H22C(0.035) H23(0.036) H24A(0.065) H24B(0.065)
 H24C(0.065) H25A(0.059) H25B(0.059) H25C(0.059)
 Fixed X: H4A(0.4886) H4B(0.3969) H4C(0.4316) H5A(0.3091) H5B(0.3163)
 H5C(0.2796) H6(0.6051) H7A(0.5391) H7B(0.5312) H7C(0.6141) H8A(0.6836)
 H8B(0.6429) H8C(0.612) H9(0.4442) H10A(0.4581) H10B(0.4042) H10C(0.3657)
 H11A(0.3168) H11B(0.3266) H11C(0.2856) H15A(0.5139) H15B(0.4344) H15C(0.5142)
 H16A(0.2967) H16B(0.3262) H16C(0.2983) H17(0.6394) H18A(0.6421) H18B(0.7138)
 H18C(0.6466) H19A(0.5949) H19B(0.6784) H19C(0.6024) H20(0.4038) H21A(0.2668)
 H21B(0.2736) H21C(0.3153) H22A(0.4045) H22B(0.3237) H22C(0.328) H23(0.6364)
 H24A(0.7083) H24B(0.7527) H24C(0.6928) H25A(0.6097) H25B(0.7013) H25C(0.6539)
 Fixed Y: H4A(1.1325) H4B(1.1186) H4C(1.1335) H5A(0.9634) H5B(0.8181)
 H5C(0.8287) H6(0.8485) H7A(1.1095) H7B(0.9849) H7C(1.0533) H8A(1.0029)
 H8B(0.9048) H8C(1.0575) H9(0.5177) H10A(0.6182) H10B(0.4852) H10C(0.6337)
 H11A(0.4436) H11B(0.5436) H11C(0.5971) H15A(0.9228) H15B(0.8525) H15C(0.7693)
 H16A(0.7098) H16B(0.8329) H16C(0.8621) H17(0.6937) H18A(0.8642) H18B(0.8208)
 H18C(0.9157) H19A(0.5153) H19B(0.5651) H19C(0.6048) H20(0.6906) H21A(0.6872)
 H21B(0.639) H21C(0.5531) H22A(0.9268) H22B(0.879) H22C(0.9227) H23(0.4131)
 H24A(0.6418) H24B(0.5289) H24C(0.6307) H25A(0.329) H25B(0.3467) H25C(0.4553)
 Fixed Z: H4A(0.4167) H4B(0.4185) H4C(0.3384) H5A(0.4373) H5B(0.4791)
 H5C(0.3915) H6(0.3063) H7A(0.2792) H7B(0.22) H7C(0.2442) H8A(0.3756)
 H8B(0.4318) H8C(0.4168) H9(0.3997) H10A(0.5245) H10B(0.5186) H10C(0.5182)
 H11A(0.3897) H11B(0.3195) H11C(0.3909) H15A(-0.0659) H15B(-0.1009) H15C(-
 0.097) H16A(-0.0007) H16B(-0.0498) H16C(0.0324) H17(0.1037) H18A(-0.0226)
 H18B(0.038) H18C(0.0642) H19A(0.0273) H19B(0.0082) H19C(-0.0477) H20(0.2226)
 H21A(0.1167) H21B(0.2042) H21C(0.1431) H22A(0.2113) H22B(0.2383) H22C(0.1511)
 H23(0.3168) H24A(0.2526) H24B(0.307) H24C(0.3404) H25A(0.1943) H25B(0.216)
 H25C(0.1611)
;

loop_
_space_group_symop_operation_xyz
'x, y, z'
'-x+1/2, y+1/2, -z+1/2'
'-x, -y, -z'
'x-1/2, -y-1/2, z-1/2'

loop_
_atom_site_label
_atom_site_type_symbol
_atom_site_fract_x
_atom_site_fract_y
_atom_site_fract_z
_atom_site_U_iso_or_equiv
_atom_site_adp_type
_atom_site_occupancy
_atom_site_site_symmetry_order
_atom_site_calc_flag
_atom_site_refinement_flags_posn
Au1 Au 0.45000(2) 0.40507(2) 0.23132(2) 0.01959(4) Uani 1 1 d .
Cl1 Cl 0.35295(4) 0.24341(8) 0.20193(5) 0.02704(16) Uani 1 1 d .
P1 P 0.54291(4) 0.56360(8) 0.25863(5) 0.01891(15) Uani 1 1 d .
N1 N 0.54406(15) 0.6412(3) 0.34038(15) 0.0248(6) Uani 1 1 d .
N2 N 0.50735(14) 0.8746(3) 0.35406(14) 0.0210(5) Uani 1 1 d .
N3 N 0.42783(14) 0.7198(3) 0.38853(14) 0.0198(5) Uani 1 1 d .
N4 N 0.54922(14) 0.6717(3) 0.18899(15) 0.0211(5) Uani 1 1 d .
N5 N 0.53279(15) 0.7436(2) 0.06100(15) 0.0215(5) Uani 1 1 d .
N6 N 0.42479(13) 0.7258(2) 0.11426(13) 0.0160(5) Uani 1 1 d .
C1 C 0.49576(17) 0.7374(3) 0.35729(16) 0.0204(6) Uani 1 1 d .
C2 C 0.44721(18) 0.9430(3) 0.38507(17) 0.0222(6) Uani 1 1 d .
C3 C 0.39749(17) 0.8473(3) 0.40529(17) 0.0215(6) Uani 1 1 d .
C4 C 0.4405(2) 1.0951(3) 0.3901(2) 0.0327(8) Uani 1 1 d .
H4A H 0.4886 1.1325 0.4167 0.049 Uiso 1 1 calc GR
H4B H 0.3969 1.1186 0.4185 0.049 Uiso 1 1 calc GR
H4C H 0.4316 1.1335 0.3384 0.049 Uiso 1 1 calc GR
C5 C 0.31888(19) 0.8660(4) 0.43046(19) 0.0283(7) Uani 1 1 d .
H5A H 0.3091 0.9634 0.4373 0.042 Uiso 1 1 calc GR
H5B H 0.3163 0.8181 0.4791 0.042 Uiso 1 1 calc GR
H5C H 0.2796 0.8287 0.3915 0.042 Uiso 1 1 calc GR
C6 C 0.57912(19) 0.9289(4) 0.32750(19) 0.0279(7) Uani 1 1 d .
H6 H 0.6051 0.8485 0.3063 0.033 Uiso 1 1 calc R
C7 C 0.5646(2) 1.0278(5) 0.2620(3) 0.0498(12) Uani 1 1 d .
H7A H 0.5391 1.1095 0.2792 0.075 Uiso 1 1 calc GR
H7B H 0.5312 0.9849 0.2200 0.075 Uiso 1 1 calc GR
H7C H 0.6141 1.0533 0.2442 0.075 Uiso 1 1 calc GR
C8 C 0.6342(2) 0.9777(6) 0.3936(2) 0.0549(12) Uani 1 1 d .
H8A H 0.6836 1.0029 0.3756 0.082 Uiso 1 1 calc GR
H8B H 0.6429 0.9048 0.4318 0.082 Uiso 1 1 calc GR
H8C H 0.6120 1.0575 0.4168 0.082 Uiso 1 1 calc GR
C9 C 0.40474(18) 0.5842(3) 0.41442(19) 0.0248(7) Uani 1 1 d .
H9 H 0.4442 0.5177 0.3997 0.030 Uiso 1 1 calc R
C10 C 0.4085(2) 0.5799(4) 0.5018(2) 0.0376(9) Uani 1 1 d .
H10A H 0.4581 0.6182 0.5245 0.056 Uiso 1 1 calc GR
H10B H 0.4042 0.4852 0.5186 0.056 Uiso 1 1 calc GR
H10C H 0.3657 0.6337 0.5182 0.056 Uiso 1 1 calc GR
C11 C 0.32648(19) 0.5380(4) 0.3751(2) 0.0325(8) Uani 1 1 d .
H11A H 0.3168 0.4436 0.3897 0.049 Uiso 1 1 calc GR
H11B H 0.3266 0.5436 0.3195 0.049 Uiso 1 1 calc GR
H11C H 0.2856 0.5971 0.3909 0.049 Uiso 1 1 calc GR
C12 C 0.50411(16) 0.7070(3) 0.12779(17) 0.0175(5) Uani 1 1 d .
C13 C 0.47263(19) 0.7852(3) 0.00688(17) 0.0229(6) Uani 1 1 d .
C14 C 0.40574(18) 0.7749(3) 0.03892(17) 0.0204(6) Uani 1 1 d .
C15 C 0.4848(2) 0.8369(4) -0.07096(19) 0.0337(8) Uani 1 1 d .
H15A H 0.5139 0.9228 -0.0659 0.051 Uiso 1 1 calc GR
H15B H 0.4344 0.8525 -0.1009 0.051 Uiso 1 1 calc GR
H15C H 0.5142 0.7693 -0.0970 0.051 Uiso 1 1 calc GR
C16 C 0.32479(19) 0.7968(3) 0.00207(18) 0.0266(7) Uani 1 1 d .
H16A H 0.2967 0.7098 -0.0007 0.040 Uiso 1 1 calc GR
H16B H 0.3262 0.8329 -0.0498 0.040 Uiso 1 1 calc GR
H16C H 0.2983 0.8621 0.0324 0.040 Uiso 1 1 calc GR
C17 C 0.61514(19) 0.7175(3) 0.0510(2) 0.0323(8) Uani 1 1 d .
H17 H 0.6394 0.6937 0.1037 0.039 Uiso 1 1 calc R
C18 C 0.6580(3) 0.8398(4) 0.0310(3) 0.0545(12) Uani 1 1 d .
H18A H 0.6421 0.8642 -0.0226 0.082 Uiso 1 1 calc GR
H18B H 0.7138 0.8208 0.0380 0.082 Uiso 1 1 calc GR
H18C H 0.6466 0.9157 0.0642 0.082 Uiso 1 1 calc GR
C19 C 0.6234(2) 0.5896(3) 0.0058(2) 0.0323(8) Uani 1 1 d .
H19A H 0.5949 0.5153 0.0273 0.048 Uiso 1 1 calc GR
H19B H 0.6784 0.5651 0.0082 0.048 Uiso 1 1 calc GR
H19C H 0.6024 0.6048 -0.0477 0.048 Uiso 1 1 calc GR
C20 C 0.37384(16) 0.7311(3) 0.17608(16) 0.0165(5) Uani 1 1 d .
H20 H 0.4038 0.6906 0.2226 0.020 Uiso 1 1 calc R
C21 C 0.30087(17) 0.6449(3) 0.15841(18) 0.0223(6) Uani 1 1 d .
H21A H 0.2668 0.6872 0.1167 0.033 Uiso 1 1 calc GR
H21B H 0.2736 0.6390 0.2042 0.033 Uiso 1 1 calc GR
H21C H 0.3153 0.5531 0.1431 0.033 Uiso 1 1 calc GR
C22 C 0.35594(18) 0.8780(3) 0.19598(18) 0.0235(6) Uani 1 1 d .
H22A H 0.4045 0.9268 0.2113 0.035 Uiso 1 1 calc GR
H22B H 0.3237 0.8790 0.2383 0.035 Uiso 1 1 calc GR
H22C H 0.3280 0.9227 0.1511 0.035 Uiso 1 1 calc GR
C23 C 0.63775(18) 0.4776(3) 0.2729(2) 0.0301(7) Uani 1 1 d .
H23 H 0.6364 0.4131 0.3168 0.036 Uiso 1 1 calc R
C24 C 0.7038(2) 0.5789(4) 0.2952(3) 0.0436(10) Uani 1 1 d .
H24A H 0.7083 0.6418 0.2526 0.065 Uiso 1 1 calc GR
H24B H 0.7527 0.5289 0.3070 0.065 Uiso 1 1 calc GR
H24C H 0.6928 0.6307 0.3404 0.065 Uiso 1 1 calc GR
C25 C 0.6518(2) 0.3952(4) 0.2054(2) 0.0395(9) Uani 1 1 d .
H25A H 0.6097 0.3290 0.1943 0.059 Uiso 1 1 calc GR
H25B H 0.7013 0.3467 0.2160 0.059 Uiso 1 1 calc GR
H25C H 0.6539 0.4553 0.1611 0.059 Uiso 1 1 calc GR

loop_
_atom_site_aniso_label
_atom_site_aniso_U_11
_atom_site_aniso_U_22
_atom_site_aniso_U_33
_atom_site_aniso_U_23
_atom_site_aniso_U_13
_atom_site_aniso_U_12
Au1 0.01282(6) 0.01519(6) 0.03070(7) 0.00464(4) 0.00221(4) 0.00017(4)
Cl1 0.0217(3) 0.0205(3) 0.0383(4) 0.0029(3) 0.0005(3) -0.0053(3)
P1 0.0097(3) 0.0178(3) 0.0292(4) 0.0041(3) 0.0017(3) 0.0014(3)
N1 0.0155(12) 0.0308(14) 0.0274(14) 0.0050(11) -0.0008(10) 0.0030(11)
N2 0.0184(12) 0.0253(13) 0.0189(12) 0.0050(10) 0.0009(10) -0.0030(10)
N3 0.0149(11) 0.0253(13) 0.0188(12) 0.0030(10) -0.0001(9) -0.0024(10)
N4 0.0135(11) 0.0200(12) 0.0300(14) 0.0045(10) 0.0037(10) -0.0011(10)
N5 0.0215(13) 0.0175(12) 0.0276(14) -0.0004(10) 0.0122(10) 0.0002(10)
N6 0.0152(11) 0.0156(11) 0.0177(11) 0.0016(9) 0.0038(9) 0.0011(9)
C1 0.0149(13) 0.0297(16) 0.0157(13) 0.0055(11) -0.0021(10) -0.0015(12)
C2 0.0206(14) 0.0278(15) 0.0173(14) 0.0024(12) -0.0017(11) -0.0001(12)
C3 0.0192(14) 0.0285(16) 0.0163(14) 0.0006(11) -0.0005(11) 0.0003(12)
C4 0.0346(19) 0.0279(17) 0.0352(19) 0.0008(14) 0.0023(15) -0.0013(14)
C5 0.0220(16) 0.0352(18) 0.0279(17) -0.0047(14) 0.0040(13) 0.0008(14)
C6 0.0201(15) 0.0345(17) 0.0290(17) 0.0078(14) 0.0022(13) -0.0067(13)
C7 0.031(2) 0.064(3) 0.055(3) 0.034(2) 0.0076(18) -0.0102(19)
C8 0.032(2) 0.092(4) 0.040(2) -0.009(2) -0.0030(17) -0.022(2)
C9 0.0177(14) 0.0280(16) 0.0284(16) 0.0109(13) 0.0012(12) 0.0001(12)
C10 0.038(2) 0.047(2) 0.0284(18) 0.0181(16) 0.0064(15) 0.0142(17)
C11 0.0198(16) 0.0310(18) 0.046(2) 0.0120(15) 0.0003(14) -0.0075(14)
C12 0.0172(13) 0.0115(12) 0.0252(15) -0.0029(10) 0.0089(11) -0.0005(10)
C13 0.0339(17) 0.0164(13) 0.0199(14) -0.0017(11) 0.0092(12) 0.0004(12)
C14 0.0273(15) 0.0160(13) 0.0180(14) 0.0005(11) 0.0034(11) 0.0012(12)
C15 0.048(2) 0.0328(18) 0.0235(17) 0.0038(14) 0.0169(15) 0.0026(16)
C16 0.0304(17) 0.0282(16) 0.0202(15) 0.0030(12) -0.0020(12) 0.0027(14)
C17 0.0228(16) 0.0259(16) 0.052(2) -0.0090(15) 0.0204(15) -0.0028(13)
C18 0.036(2) 0.033(2) 0.098(4) -0.009(2) 0.022(2) -0.0049(18)
C19 0.0298(18) 0.0250(17) 0.044(2) -0.0062(14) 0.0119(15) 0.0042(14)
C20 0.0127(12) 0.0187(13) 0.0182(13) 0.0011(10) 0.0022(10) 0.0023(11)
C21 0.0147(13) 0.0258(15) 0.0265(16) 0.0047(12) 0.0029(11) -0.0018(12)
C22 0.0227(15) 0.0232(14) 0.0234(15) -0.0060(12) -0.0020(12) 0.0072(12)
C23 0.0147(14) 0.0269(16) 0.049(2) 0.0095(15) 0.0035(13) 0.0049(13)
C24 0.0148(16) 0.045(2) 0.070(3) -0.001(2) -0.0025(16) 0.0012(15)
C25 0.0308(19) 0.036(2) 0.053(2) -0.0002(17) 0.0084(17) 0.0083(15)

loop_
_atom_type_symbol
_atom_type_description
_atom_type_scat_dispersion_real
_atom_type_scat_dispersion_imag
_atom_type_scat_source
C C 0.0033 0.0016 'International Tables Vol C Tables 4.2.6.8 and 6.1.1.4'
H H 0.0000 0.0000 'International Tables Vol C Tables 4.2.6.8 and 6.1.1.4'
Au Au -2.0133 8.8022 'International Tables Vol C Tables 4.2.6.8 and 6.1.1.4'
Cl Cl 0.1484 0.1585 'International Tables Vol C Tables 4.2.6.8 and 6.1.1.4'
N N 0.0061 0.0033 'International Tables Vol C Tables 4.2.6.8 and 6.1.1.4'
P P 0.1023 0.0942 'International Tables Vol C Tables 4.2.6.8 and 6.1.1.4'

loop_
_geom_angle_atom_site_label_1
_geom_angle_atom_site_label_2
_geom_angle_atom_site_label_3
_geom_angle
P1 Au1 Cl1 179.17(3)
N1 P1 Au1 116.63(10)
N1 P1 N4 111.37(14)
N1 P1 C23 100.03(15)
N4 P1 Au1 113.34(10)
N4 P1 C23 105.30(14)
C23 P1 Au1 108.65(11)
C1 N1 P1 126.2(2)
C1 N2 C2 109.6(2)
C1 N2 C6 120.1(3)
C2 N2 C6 130.0(3)
C1 N3 C3 109.5(2)
C1 N3 C9 121.0(3)
C3 N3 C9 128.1(2)
C12 N4 P1 134.9(2)
C12 N5 C13 110.1(2)
C12 N5 C17 120.3(3)
C13 N5 C17 128.9(3)
C12 N6 C14 109.2(2)
C12 N6 C20 123.1(2)
C14 N6 C20 125.6(2)
N1 C1 N2 126.6(3)
N1 C1 N3 126.9(3)
N2 C1 N3 106.2(3)
N2 C2 C4 124.4(3)
C3 C2 N2 107.2(3)
C3 C2 C4 128.3(3)
N3 C3 C5 123.4(3)
C2 C3 N3 107.4(3)
C2 C3 C5 128.8(3)
N2 C6 C7 113.6(3)
N2 C6 C8 110.8(3)
C8 C6 C7 115.1(4)
N3 C9 C10 110.6(3)
N3 C9 C11 112.8(3)
C11 C9 C10 112.4(3)
N4 C12 N5 122.2(3)
N4 C12 N6 132.1(3)
N5 C12 N6 105.6(2)
N5 C13 C15 123.5(3)
C14 C13 N5 107.8(3)
C14 C13 C15 128.7(3)
N6 C14 C16 124.3(3)
C13 C14 N6 107.3(3)
C13 C14 C16 128.2(3)
N5 C17 C19 111.1(3)
C18 C17 N5 114.0(3)
C18 C17 C19 118.1(3)
N6 C20 C21 112.5(2)
N6 C20 C22 110.9(2)
C22 C20 C21 112.6(2)
C24 C23 P1 111.6(2)
C25 C23 P1 111.6(3)
C25 C23 C24 111.9(3)

loop_
_geom_bond_atom_site_label_1
_geom_bond_atom_site_label_2
_geom_bond_distance
Au1 Cl1 2.3264(7)
Au1 P1 2.2504(8)
P1 N1 1.624(3)
P1 N4 1.632(3)
P1 C23 1.840(3)
N1 C1 1.318(4)
N2 C1 1.362(4)
N2 C2 1.402(4)
N2 C6 1.478(4)
N3 C1 1.367(4)
N3 C3 1.400(4)
N3 C9 1.475(4)
N4 C12 1.302(4)
N5 C12 1.374(4)
N5 C13 1.390(4)
N5 C17 1.481(4)
N6 C12 1.381(4)
N6 C14 1.412(4)
N6 C20 1.478(3)
C2 C3 1.349(4)
C2 C4 1.498(5)
C3 C5 1.492(4)
C6 C7 1.504(5)
C6 C8 1.496(5)
C9 C10 1.530(5)
C9 C11 1.520(4)
C13 C14 1.350(4)
C13 C15 1.496(4)
C14 C16 1.493(4)
C17 C18 1.474(5)
C17 C19 1.500(4)
C20 C21 1.524(4)
C20 C22 1.522(4)
C23 C24 1.533(5)
C23 C25 1.478(5)
